data_8103131
loop_
_publ_author_name
'Ying-Qun Yang'
'Zhi-Min Chen'
'Wei Li'
'Yun-Fei Kuang'

_publ_section_title
;
 Crystal structure of
 bis(2-benzoylbenzoato-k2O,O')-(2,2'-bipyridine-k2N,N')cadmium(II),
 Cd(C10H8N2)(C14H9O3)2
;
_journal_issue 1
_journal_name_full 'Zeitschrift f\"ur Kristallographie - New Crystal Structures'
_journal_page_first 112
_journal_volume 226
_journal_year 2011
_chemical_formula_sum 'C38 H26 Cd N2 O6'
_chemical_formula_weight 719.01
_chemical_name_systematic
; 
bis(2-benzoylbenzoato - k2O,O')-
(2,2'-bipyridine-k2N,N')cadmium(II), Cd(C10H8N2)(C14H9O3)2 
;
_space_group_IT_number 14
_symmetry_cell_setting monoclinic
_symmetry_space_group_name_Hall '-P 2ybc'
_symmetry_space_group_name_H-M 'P 1 21/c 1'
_atom_sites_solution_hydrogens geom
_atom_sites_solution_primary direct
_atom_sites_solution_secondary difmap
_audit_creation_method SHELXL-97
_cell_angle_alpha 90.00
_cell_angle_beta 90.66(3)
_cell_angle_gamma 90.00
_cell_formula_units_Z 4
_cell_length_a 13.385(3)
_cell_length_b 14.130(3)
_cell_length_c 17.139(3)
_cell_measurement_reflns_used 10276
_cell_measurement_temperature 293(2)
_cell_measurement_theta_max 27.910
_cell_measurement_theta_min 2.377
_cell_volume 3241.3(12)
_computing_cell_refinement crystalclear
_computing_data_collection 'crystalclear(Rigaku/MSC Inc., 2005)'
_computing_data_reduction crystalclear
_computing_molecular_graphics 'Bruker SHELXTL'
_computing_publication_material 'Bruker SHELXTL'
_computing_structure_refinement 'SHELXL-97 (Sheldrick, 1997)'
_computing_structure_solution 'SHELXS-97 (Sheldrick, 1990)'
_diffrn_ambient_temperature 293(2)
_diffrn_detector_area_resol_mean 7.31
_diffrn_measured_fraction_theta_full 0.998
_diffrn_measured_fraction_theta_max 0.998
_diffrn_measurement_device_type 'rigaku saturn CCD area detector'
_diffrn_measurement_method '\w and \f scans'
_diffrn_radiation_monochromator confocal
_diffrn_radiation_source 'rotating anode'
_diffrn_radiation_type MoK\a
_diffrn_radiation_wavelength 0.71073
_diffrn_reflns_av_R_equivalents 0.0394
_diffrn_reflns_av_sigmaI/netI 0.0304
_diffrn_reflns_limit_h_max 15
_diffrn_reflns_limit_h_min -15
_diffrn_reflns_limit_k_max 16
_diffrn_reflns_limit_k_min -12
_diffrn_reflns_limit_l_max 20
_diffrn_reflns_limit_l_min -20
_diffrn_reflns_number 25248
_diffrn_reflns_theta_full 25.02
_diffrn_reflns_theta_max 25.02
_diffrn_reflns_theta_min 1.52
_diffrn_standards_decay_% 0
_diffrn_standards_interval_count 0
_diffrn_standards_interval_time 0
_diffrn_standards_number 0
_exptl_absorpt_coefficient_mu 0.724
_exptl_absorpt_correction_T_max 0.9181
_exptl_absorpt_correction_T_min 0.8687
_exptl_absorpt_correction_type multi-scan
_exptl_absorpt_process_details crystalclear
_exptl_crystal_density_diffrn 1.473
_exptl_crystal_density_method 'not measured'
_exptl_crystal_F_000 1456
_exptl_crystal_size_max 0.20
_exptl_crystal_size_mid 0.18
_exptl_crystal_size_min 0.12
_refine_diff_density_max 0.529
_refine_diff_density_min -0.455
_refine_diff_density_rms 0.062
_refine_ls_extinction_coef 0.0158(5)
_refine_ls_extinction_expression Fc^*^=kFc[1+0.001xFc^2^\l^3^/sin(2\q)]^-1/4^
_refine_ls_extinction_method SHELXL
_refine_ls_goodness_of_fit_ref 0.769
_refine_ls_hydrogen_treatment constr
_refine_ls_matrix_type full
_refine_ls_number_parameters 456
_refine_ls_number_reflns 5708
_refine_ls_number_restraints 242
_refine_ls_restrained_S_all 0.772
_refine_ls_R_factor_all 0.0366
_refine_ls_R_factor_gt 0.0301
_refine_ls_shift/su_max 0.001
_refine_ls_shift/su_mean 0.000
_refine_ls_structure_factor_coef Fsqd
_refine_ls_weighting_details 'calc w=1/[\s^2^(Fo^2^)+(0.0493P)^2^+4.9001P] where P=(Fo^2^+2Fc^2^)/3'
_refine_ls_weighting_scheme calc
_refine_ls_wR_factor_gt 0.0704
_refine_ls_wR_factor_ref 0.0762
_reflns_number_gt 4961
_reflns_number_total 5708
_reflns_threshold_expression >2sigma(I)
_cod_data_source_file 1267-3351.cff
_cod_data_source_block shelxl
_cod_depositor_comments
;
The following automatic conversions were performed:

'_symmetry_cell_setting' value 'Monoclinic' changed to 'monoclinic'
according to /home/saulius/struct/CIF-dictionaries/cif_core.dic
dictionary named 'cif_core.dic' version 2.4.1 from
2010-06-29.

'_exptl_absorpt_correction_type' value 'MULTI-SCAN'
changed to 'multi-scan' according to
/home/saulius/struct/CIF-dictionaries/cif_core.dic dictionary named
'cif_core.dic' version 2.4.1 from
2010-06-29.

'_refine_ls_hydrogen_treatment' value 'CONSTR' changed
to 'constr' according to
/home/saulius/struct/CIF-dictionaries/cif_core.dic dictionary named
'cif_core.dic' version 2.4.1 from 2010-06-29.

Automatic conversion script
Id: cif_fix_values 1715 2011-07-08 13:25:40Z adriana 
;
_cod_original_cell_volume 3241.4(11)
_cod_original_sg_symbol_H-M P2(1)/c
_cod_database_code 8103131

loop_
_symmetry_equiv_pos_as_xyz
'x, y, z'
'-x, y+1/2, -z+1/2'
'-x, -y, -z'
'x, -y-1/2, z-1/2'

loop_
_atom_site_label
_atom_site_type_symbol
_atom_site_fract_x
_atom_site_fract_y
_atom_site_fract_z
_atom_site_U_iso_or_equiv
_atom_site_adp_type
_atom_site_occupancy
_atom_site_symmetry_multiplicity
_atom_site_calc_flag
_atom_site_refinement_flags
_atom_site_disorder_assembly
_atom_site_disorder_group
Cd1 Cd 0.244835(13) 0.349552(13) 0.108809(10) 0.03292(9) Uani 1 1 d . . .
O1 O 0.08541(13) 0.33661(12) 0.16710(11) 0.0366(4) Uani 1 1 d . . .
O2 O 0.16654(14) 0.47090(13) 0.16980(13) 0.0502(5) Uani 1 1 d . . .
O3 O -0.12811(16) 0.26206(15) 0.24380(14) 0.0584(6) Uani 1 1 d . A .
O4 O 0.31895(12) 0.21998(12) 0.16980(11) 0.0396(4) Uani 1 1 d . . .
O5 O 0.40307(15) 0.35305(13) 0.16779(14) 0.0512(5) Uani 1 1 d . . .
O6 O 0.39681(16) -0.01016(14) 0.17632(13) 0.0554(5) Uani 1 1 d . . .
N1 N 0.30393(17) 0.43741(17) 0.00525(14) 0.0454(6) Uani 1 1 d . . .
N2 N 0.18563(18) 0.28418(18) -0.00504(13) 0.0473(6) Uani 1 1 d . . .
C1 C 0.09102(17) 0.42198(17) 0.18534(14) 0.0308(5) Uani 1 1 d . . .
C2 C 0.00686(18) 0.46756(17) 0.22751(15) 0.0331(5) Uani 1 1 d . . .
C3 C 0.0222(2) 0.5553(2) 0.26203(18) 0.0461(7) Uani 1 1 d . . .
H3A H 0.0833 0.5857 0.2564 0.055 Uiso 1 1 calc R . .
C4 C -0.0522(3) 0.5980(2) 0.3045(2) 0.0562(8) Uani 1 1 d . . .
H4A H -0.0416 0.6572 0.3267 0.067 Uiso 1 1 calc R . .
C5 C -0.1422(2) 0.5523(2) 0.3138(2) 0.0561(8) Uani 1 1 d . . .
H5A H -0.1921 0.5803 0.3432 0.067 Uiso 1 1 calc R . .
C6 C -0.1583(2) 0.4657(2) 0.27988(18) 0.0477(7) Uani 1 1 d . . .
H6A H -0.2194 0.4356 0.2866 0.057 Uiso 1 1 calc R . .
C7 C -0.08515(18) 0.42207(18) 0.23564(15) 0.0350(6) Uani 1 1 d . A .
C8 C -0.11219(18) 0.3282(2) 0.20027(17) 0.0404(6) Uani 1 1 d D . .
C9 C -0.1333(12) 0.3194(9) 0.1162(4) 0.051(2) Uani 0.50(2) 1 d PGDU A 1
C10 C -0.1730(10) 0.2323(8) 0.0943(6) 0.070(2) Uani 0.50(2) 1 d PGU A 1
H10A H -0.1886 0.1877 0.1320 0.084 Uiso 0.50(2) 1 calc PR A 1
C11 C -0.1894(9) 0.2121(7) 0.0158(7) 0.086(2) Uani 0.50(2) 1 d PGU A 1
H11A H -0.2159 0.1538 0.0011 0.103 Uiso 0.50(2) 1 calc PR A 1
C12 C -0.1661(8) 0.2788(10) -0.0407(4) 0.076(2) Uani 0.50(2) 1 d PGU A 1
H12A H -0.1770 0.2653 -0.0932 0.091 Uiso 0.50(2) 1 calc PR A 1
C13 C -0.1264(9) 0.3659(10) -0.0187(5) 0.065(2) Uani 0.50(2) 1 d PGU A 1
H13A H -0.1108 0.4106 -0.0565 0.078 Uiso 0.50(2) 1 calc PR A 1
C14 C -0.1100(12) 0.3862(8) 0.0597(6) 0.0542(17) Uani 0.50(2) 1 d PGU A 1
H14A H -0.0835 0.4444 0.0744 0.065 Uiso 0.50(2) 1 calc PR A 1
C9' C -0.1247(12) 0.3197(9) 0.1127(3) 0.0462(18) Uani 0.50(2) 1 d PGDU A 2
C10' C -0.1537(10) 0.2359(7) 0.0766(6) 0.072(2) Uani 0.50(2) 1 d PGU A 2
H10B H -0.1664 0.1824 0.1065 0.086 Uiso 0.50(2) 1 calc PR A 2
C11' C -0.1639(9) 0.2319(8) -0.0041(6) 0.081(2) Uani 0.50(2) 1 d PGU A 2
H11B H -0.1834 0.1758 -0.0282 0.097 Uiso 0.50(2) 1 calc PR A 2
C12' C -0.1450(8) 0.3119(10) -0.0488(3) 0.072(2) Uani 0.50(2) 1 d PGU A 2
H12B H -0.1517 0.3093 -0.1029 0.086 Uiso 0.50(2) 1 calc PR A 2
C13' C -0.1159(9) 0.3958(9) -0.0128(5) 0.068(2) Uani 0.50(2) 1 d PGU A 2
H13B H -0.1032 0.4492 -0.0427 0.082 Uiso 0.50(2) 1 calc PR A 2
C14' C -0.1057(12) 0.3997(7) 0.0679(6) 0.0566(18) Uani 0.50(2) 1 d PGU A 2
H14B H -0.0862 0.4558 0.0921 0.068 Uiso 0.50(2) 1 calc PR A 2
C15 C 0.39735(18) 0.26666(17) 0.18190(14) 0.0310(5) Uani 1 1 d . . .
C16 C 0.48747(18) 0.21621(18) 0.21365(15) 0.0334(5) Uani 1 1 d . . .
C17 C 0.55617(19) 0.2664(2) 0.25870(16) 0.0418(6) Uani 1 1 d . . .
H17A H 0.5462 0.3305 0.2678 0.050 Uiso 1 1 calc R . .
C18 C 0.6390(2) 0.2217(2) 0.29001(19) 0.0527(8) Uani 1 1 d . . .
H18A H 0.6853 0.2562 0.3192 0.063 Uiso 1 1 calc R . .
C19 C 0.6534(2) 0.1267(3) 0.2783(2) 0.0571(9) Uani 1 1 d . . .
H19A H 0.7089 0.0967 0.3000 0.069 Uiso 1 1 calc R . .
C20 C 0.5851(2) 0.0755(2) 0.23412(18) 0.0484(7) Uani 1 1 d . . .
H20A H 0.5946 0.0110 0.2268 0.058 Uiso 1 1 calc R . .
C21 C 0.50230(19) 0.11995(19) 0.20063(15) 0.0357(6) Uani 1 1 d . . .
C22 C 0.43499(19) 0.06081(18) 0.14954(16) 0.0386(6) Uani 1 1 d . . .
C23 C 0.4211(2) 0.0864(2) 0.06622(17) 0.0431(6) Uani 1 1 d . . .
C24 C 0.3480(3) 0.0412(3) 0.0224(2) 0.0612(9) Uani 1 1 d . . .
H24A H 0.3091 -0.0055 0.0452 0.073 Uiso 1 1 calc R . .
C25 C 0.3320(3) 0.0648(3) -0.0553(2) 0.0807(12) Uani 1 1 d . . .
H25A H 0.2820 0.0347 -0.0842 0.097 Uiso 1 1 calc R . .
C26 C 0.3904(4) 0.1328(3) -0.0894(2) 0.0807(13) Uani 1 1 d . . .
H26A H 0.3798 0.1487 -0.1415 0.097 Uiso 1 1 calc R . .
C27 C 0.4631(4) 0.1769(3) -0.0478(2) 0.0766(12) Uani 1 1 d . . .
H27A H 0.5024 0.2228 -0.0714 0.092 Uiso 1 1 calc R . .
C28 C 0.4793(3) 0.1541(2) 0.02990(19) 0.0569(8) Uani 1 1 d . . .
H28A H 0.5299 0.1844 0.0580 0.068 Uiso 1 1 calc R . .
C29 C 0.3615(3) 0.5135(3) 0.0129(2) 0.0660(9) Uani 1 1 d . . .
H29A H 0.3736 0.5375 0.0626 0.079 Uiso 1 1 calc R . .
C30 C 0.4043(3) 0.5586(3) -0.0504(3) 0.0811(12) Uani 1 1 d . . .
H30A H 0.4422 0.6132 -0.0437 0.097 Uiso 1 1 calc R . .
C31 C 0.3892(3) 0.5207(3) -0.1224(3) 0.0818(12) Uani 1 1 d . . .
H31A H 0.4193 0.5479 -0.1656 0.098 Uiso 1 1 calc R . .
C32 C 0.3303(3) 0.4433(3) -0.1315(2) 0.0662(10) Uani 1 1 d . . .
H32A H 0.3195 0.4175 -0.1807 0.079 Uiso 1 1 calc R . .
C33 C 0.2864(2) 0.4029(2) -0.06635(16) 0.0447(7) Uani 1 1 d . . .
C34 C 0.2152(2) 0.3229(2) -0.07211(16) 0.0452(7) Uani 1 1 d . . .
C35 C 0.1771(3) 0.2912(3) -0.14252(19) 0.0735(11) Uani 1 1 d . . .
H35A H 0.1993 0.3172 -0.1891 0.088 Uiso 1 1 calc R . .
C36 C 0.1067(4) 0.2213(3) -0.1434(3) 0.0902(14) Uani 1 1 d . . .
H36A H 0.0791 0.2011 -0.1906 0.108 Uiso 1 1 calc R . .
C37 C 0.0770(3) 0.1811(3) -0.0755(3) 0.0852(13) Uani 1 1 d . . .
H37A H 0.0301 0.1326 -0.0751 0.102 Uiso 1 1 calc R . .
C38 C 0.1186(3) 0.2147(3) -0.0075(2) 0.0704(10) Uani 1 1 d . . .
H38A H 0.0990 0.1876 0.0393 0.084 Uiso 1 1 calc R . .

loop_
_atom_site_aniso_label
_atom_site_aniso_U_11
_atom_site_aniso_U_22
_atom_site_aniso_U_33
_atom_site_aniso_U_23
_atom_site_aniso_U_13
_atom_site_aniso_U_12
Cd1 0.02943(12) 0.04274(14) 0.02659(12) 0.00107(7) 0.00136(7) 0.00678(7)
O1 0.0328(9) 0.0313(10) 0.0460(11) -0.0025(8) 0.0083(8) 0.0022(7)
O2 0.0401(11) 0.0404(11) 0.0707(14) -0.0127(10) 0.0204(10) -0.0083(9)
O3 0.0626(14) 0.0416(12) 0.0714(15) 0.0112(11) 0.0122(11) -0.0060(10)
O4 0.0280(9) 0.0376(10) 0.0534(12) 0.0049(8) -0.0010(8) 0.0003(7)
O5 0.0444(11) 0.0339(11) 0.0748(15) 0.0097(10) -0.0192(10) -0.0002(8)
O6 0.0599(13) 0.0419(12) 0.0646(14) 0.0097(10) 0.0065(11) -0.0060(10)
N1 0.0420(13) 0.0517(15) 0.0425(14) 0.0055(11) 0.0063(10) 0.0016(11)
N2 0.0518(14) 0.0570(15) 0.0331(13) -0.0042(11) 0.0010(10) -0.0048(12)
C1 0.0304(13) 0.0330(14) 0.0289(13) 0.0011(10) 0.0003(10) 0.0020(10)
C2 0.0327(13) 0.0320(13) 0.0348(13) 0.0020(11) 0.0044(10) 0.0065(10)
C3 0.0465(16) 0.0363(15) 0.0559(18) -0.0061(13) 0.0120(13) 0.0004(12)
C4 0.067(2) 0.0375(17) 0.064(2) -0.0128(15) 0.0163(16) 0.0080(15)
C5 0.0550(19) 0.0502(19) 0.063(2) -0.0027(15) 0.0231(16) 0.0199(15)
C6 0.0345(14) 0.0494(17) 0.0596(19) 0.0051(14) 0.0147(13) 0.0093(12)
C7 0.0337(13) 0.0317(13) 0.0398(14) 0.0043(11) 0.0038(11) 0.0069(10)
C8 0.0243(13) 0.0409(16) 0.0562(18) 0.0043(13) 0.0028(11) 0.0042(11)
C9 0.043(4) 0.054(3) 0.055(3) -0.004(3) -0.009(3) 0.003(3)
C10 0.071(4) 0.072(3) 0.067(4) -0.016(3) -0.009(3) -0.014(3)
C11 0.091(5) 0.091(4) 0.076(4) -0.013(4) -0.014(4) -0.028(4)
C12 0.084(4) 0.076(5) 0.066(4) -0.005(3) -0.028(3) -0.014(4)
C13 0.074(4) 0.064(4) 0.055(3) -0.004(3) -0.024(3) 0.001(4)
C14 0.055(3) 0.058(3) 0.049(3) -0.006(3) -0.019(3) 0.008(3)
C9' 0.033(3) 0.052(3) 0.053(3) -0.007(3) -0.010(3) 0.006(3)
C10' 0.072(4) 0.075(3) 0.067(4) -0.013(3) -0.005(3) -0.015(3)
C11' 0.089(4) 0.083(4) 0.070(4) -0.015(4) -0.014(4) -0.024(4)
C12' 0.076(4) 0.078(5) 0.062(3) -0.009(3) -0.024(3) -0.008(4)
C13' 0.076(4) 0.071(4) 0.057(3) -0.007(3) -0.023(3) 0.012(4)
C14' 0.057(3) 0.062(4) 0.050(3) -0.005(3) -0.015(3) 0.015(3)
C15 0.0309(13) 0.0332(14) 0.0290(13) -0.0009(10) 0.0015(10) 0.0028(10)
C16 0.0284(12) 0.0376(14) 0.0344(13) 0.0070(11) 0.0021(10) 0.0039(10)
C17 0.0356(14) 0.0444(16) 0.0453(16) 0.0037(12) -0.0033(12) 0.0008(12)
C18 0.0364(15) 0.067(2) 0.0549(19) 0.0037(16) -0.0112(13) 0.0003(14)
C19 0.0365(16) 0.075(2) 0.060(2) 0.0164(17) -0.0075(14) 0.0151(15)
C20 0.0431(16) 0.0449(16) 0.0573(19) 0.0104(14) 0.0037(13) 0.0149(13)
C21 0.0326(13) 0.0375(14) 0.0371(14) 0.0073(11) 0.0065(11) 0.0045(11)
C22 0.0385(14) 0.0322(14) 0.0453(16) 0.0026(12) 0.0082(12) 0.0075(11)
C23 0.0459(16) 0.0396(15) 0.0439(16) -0.0053(12) 0.0069(12) 0.0100(12)
C24 0.063(2) 0.065(2) 0.055(2) -0.0140(17) 0.0033(16) 0.0030(17)
C25 0.079(3) 0.107(3) 0.056(2) -0.030(2) -0.010(2) 0.018(2)
C26 0.115(4) 0.089(3) 0.039(2) -0.005(2) 0.006(2) 0.032(3)
C27 0.115(3) 0.070(2) 0.045(2) 0.0043(18) 0.023(2) 0.007(2)
C28 0.074(2) 0.055(2) 0.0420(17) -0.0015(14) 0.0151(16) 0.0005(16)
C29 0.059(2) 0.068(2) 0.071(2) 0.0041(19) 0.0091(17) -0.0140(17)
C30 0.070(2) 0.072(3) 0.102(3) 0.020(2) 0.016(2) -0.017(2)
C31 0.074(3) 0.097(3) 0.075(3) 0.039(2) 0.022(2) -0.002(2)
C32 0.064(2) 0.090(3) 0.0451(19) 0.0201(18) 0.0143(16) 0.005(2)
C33 0.0423(15) 0.0585(18) 0.0336(15) 0.0087(13) 0.0074(12) 0.0131(13)
C34 0.0491(16) 0.0585(18) 0.0282(14) -0.0018(13) 0.0007(12) 0.0119(14)
C35 0.098(3) 0.089(3) 0.0331(17) -0.0043(18) -0.0048(18) -0.002(2)
C36 0.110(3) 0.102(3) 0.058(2) -0.030(2) -0.021(2) -0.010(3)
C37 0.092(3) 0.092(3) 0.071(3) -0.021(2) -0.007(2) -0.028(2)
C38 0.079(3) 0.080(3) 0.052(2) -0.0077(18) 0.0018(18) -0.027(2)

loop_
_atom_type_symbol
_atom_type_description
_atom_type_scat_dispersion_real
_atom_type_scat_dispersion_imag
_atom_type_scat_source
C C 0.0033 0.0016 'International Tables Vol C Tables 4.2.6.8 and 6.1.1.4'
H H 0.0000 0.0000 'International Tables Vol C Tables 4.2.6.8 and 6.1.1.4'
N N 0.0061 0.0033 'International Tables Vol C Tables 4.2.6.8 and 6.1.1.4'
O O 0.0106 0.0060 'International Tables Vol C Tables 4.2.6.8 and 6.1.1.4'
Cd Cd -0.8075 1.2024 'International Tables Vol C Tables 4.2.6.8 and 6.1.1.4'

loop_
_geom_angle_atom_site_label_1
_geom_angle_atom_site_label_2
_geom_angle_atom_site_label_3
_geom_angle
O2 Cd1 N2 122.64(9)
O2 Cd1 N1 96.42(8)
N2 Cd1 N1 71.40(9)
O2 Cd1 O4 125.77(8)
N2 Cd1 O4 101.94(8)
N1 Cd1 O4 128.30(7)
O2 Cd1 O5 101.87(8)
N2 Cd1 O5 132.81(9)
N1 Cd1 O5 90.25(8)
O4 Cd1 O5 56.10(6)
O2 Cd1 O1 56.12(6)
N2 Cd1 O1 91.35(8)
N1 Cd1 O1 132.95(7)
O4 Cd1 O1 97.53(6)
O5 Cd1 O1 129.37(8)
O2 Cd1 C15 118.19(8)
N2 Cd1 C15 118.70(8)
N1 Cd1 C15 109.32(8)
O4 Cd1 C15 28.20(7)
O5 Cd1 C15 28.01(7)
O1 Cd1 C15 117.23(7)
O2 Cd1 C1 28.13(7)
N2 Cd1 C1 108.24(8)
N1 Cd1 C1 116.46(8)
O4 Cd1 C1 114.21(7)
O5 Cd1 C1 118.79(8)
O1 Cd1 C1 27.99(7)
C15 Cd1 C1 122.18(7)
C1 O1 Cd1 88.80(14)
C1 O2 Cd1 93.37(15)
C15 O4 Cd1 90.69(15)
C15 O5 Cd1 90.33(15)
C29 N1 C33 118.7(3)
C29 N1 Cd1 124.2(2)
C33 N1 Cd1 116.7(2)
C38 N2 C34 118.7(3)
C38 N2 Cd1 123.5(2)
C34 N2 Cd1 117.6(2)
O1 C1 O2 121.7(2)
O1 C1 C2 119.7(2)
O2 C1 C2 118.6(2)
O1 C1 Cd1 63.21(13)
O2 C1 Cd1 58.50(13)
C2 C1 Cd1 177.05(18)
C3 C2 C7 119.6(2)
C3 C2 C1 118.9(2)
C7 C2 C1 121.4(2)
C4 C3 C2 120.8(3)
C4 C3 H3A 119.6
C2 C3 H3A 119.6
C5 C4 C3 119.6(3)
C5 C4 H4A 120.2
C3 C4 H4A 120.2
C6 C5 C4 120.2(3)
C6 C5 H5A 119.9
C4 C5 H5A 119.9
C5 C6 C7 121.2(3)
C5 C6 H6A 119.4
C7 C6 H6A 119.4
C6 C7 C2 118.5(2)
C6 C7 C8 116.4(2)
C2 C7 C8 125.1(2)
O3 C8 C9 120.2(5)
O3 C8 C7 118.3(3)
C9 C8 C7 120.9(5)
O3 C8 C9' 122.0(5)
C9 C8 C9' 4.8(12)
C7 C8 C9' 119.6(5)
C10 C9 C14 120.0
C10 C9 C8 114.1(7)
C14 C9 C8 125.7(7)
C11 C10 C9 120.0
C11 C10 H10A 120.0
C9 C10 H10A 120.0
C10 C11 C12 120.0
C10 C11 H11A 120.0
C12 C11 H11A 120.0
C13 C12 C11 120.0
C13 C12 H12A 120.0
C11 C12 H12A 120.0
C12 C13 C14 120.0
C12 C13 H13A 120.0
C14 C13 H13A 120.0
C13 C14 C9 120.0
C13 C14 H14A 120.0
C9 C14 H14A 120.0
C10' C9' C14' 120.0
C10' C9' C8 122.4(7)
C14' C9' C8 117.6(7)
C11' C10' C9' 120.0
C11' C10' H10B 120.0
C9' C10' H10B 120.0
C10' C11' C12' 120.0
C10' C11' H11B 120.0
C12' C11' H11B 120.0
C13' C12' C11' 120.0
C13' C12' H12B 120.0
C11' C12' H12B 120.0
C14' C13' C12' 120.0
C14' C13' H13B 120.0
C12' C13' H13B 120.0
C13' C14' C9' 120.0
C13' C14' H14B 120.0
C9' C14' H14B 120.0
O5 C15 O4 122.4(2)
O5 C15 C16 119.0(2)
O4 C15 C16 118.6(2)
O5 C15 Cd1 61.66(13)
O4 C15 Cd1 61.11(13)
C16 C15 Cd1 173.12(17)
C17 C16 C21 119.5(2)
C17 C16 C15 119.0(2)
C21 C16 C15 121.5(2)
C18 C17 C16 120.5(3)
C18 C17 H17A 119.7
C16 C17 H17A 119.7
C19 C18 C17 120.3(3)
C19 C18 H18A 119.9
C17 C18 H18A 119.9
C18 C19 C20 120.0(3)
C18 C19 H19A 120.0
C20 C19 H19A 120.0
C19 C20 C21 120.5(3)
C19 C20 H20A 119.8
C21 C20 H20A 119.8
C20 C21 C16 119.2(3)
C20 C21 C22 117.3(2)
C16 C21 C22 123.4(2)
O6 C22 C23 121.0(3)
O6 C22 C21 119.3(3)
C23 C22 C21 119.5(2)
C24 C23 C28 118.2(3)
C24 C23 C22 119.4(3)
C28 C23 C22 122.4(3)
C23 C24 C25 120.7(4)
C23 C24 H24A 119.6
C25 C24 H24A 119.6
C26 C25 C24 119.6(4)
C26 C25 H25A 120.2
C24 C25 H25A 120.2
C27 C26 C25 120.5(4)
C27 C26 H26A 119.7
C25 C26 H26A 119.7
C26 C27 C28 120.2(4)
C26 C27 H27A 119.9
C28 C27 H27A 119.9
C23 C28 C27 120.7(4)
C23 C28 H28A 119.7
C27 C28 H28A 119.7
N1 C29 C30 122.6(4)
N1 C29 H29A 118.7
C30 C29 H29A 118.7
C31 C30 C29 118.1(4)
C31 C30 H30A 121.0
C29 C30 H30A 121.0
C32 C31 C30 120.2(4)
C32 C31 H31A 119.9
C30 C31 H31A 119.9
C31 C32 C33 119.4(4)
C31 C32 H32A 120.3
C33 C32 H32A 120.3
N1 C33 C32 120.9(3)
N1 C33 C34 116.5(2)
C32 C33 C34 122.6(3)
N2 C34 C35 120.5(3)
N2 C34 C33 116.9(2)
C35 C34 C33 122.5(3)
C36 C35 C34 119.6(4)
C36 C35 H35A 120.2
C34 C35 H35A 120.2
C37 C36 C35 120.1(4)
C37 C36 H36A 120.0
C35 C36 H36A 120.0
C36 C37 C38 117.6(4)
C36 C37 H37A 121.2
C38 C37 H37A 121.2
N2 C38 C37 123.4(4)
N2 C38 H38A 118.3
C37 C38 H38A 118.3

loop_
_geom_bond_atom_site_label_1
_geom_bond_atom_site_label_2
_geom_bond_distance
Cd1 O2 2.2708(19)
Cd1 N2 2.292(2)
Cd1 N1 2.313(2)
Cd1 O4 2.3248(18)
Cd1 O5 2.337(2)
Cd1 O1 2.3738(18)
Cd1 C15 2.655(2)
Cd1 C1 2.659(2)
O1 C1 1.248(3)
O2 C1 1.256(3)
O3 C8 1.216(3)
O4 C15 1.255(3)
O5 C15 1.247(3)
O6 C22 1.218(3)
N1 C29 1.328(4)
N1 C33 1.339(4)
N2 C38 1.329(4)
N2 C34 1.338(4)
C1 C2 1.492(3)
C2 C3 1.388(4)
C2 C7 1.398(4)
C3 C4 1.378(4)
C3 H3A 0.9300
C4 C5 1.378(5)
C4 H4A 0.9300
C5 C6 1.370(4)
C5 H5A 0.9300
C6 C7 1.390(4)
C6 H6A 0.9300
C7 C8 1.501(4)
C8 C9 1.470(6)
C8 C9' 1.514(6)
C9 C10 1.3900
C9 C14 1.3900
C10 C11 1.3900
C10 H10A 0.9300
C11 C12 1.3900
C11 H11A 0.9300
C12 C13 1.3900
C12 H12A 0.9300
C13 C14 1.3900
C13 H13A 0.9300
C14 H14A 0.9300
C9' C10' 1.3900
C9' C14' 1.3900
C10' C11' 1.3900
C10' H10B 0.9300
C11' C12' 1.3900
C11' H11B 0.9300
C12' C13' 1.3900
C12' H12B 0.9300
C13' C14' 1.3900
C13' H13B 0.9300
C14' H14B 0.9300
C15 C16 1.498(3)
C16 C17 1.388(4)
C16 C21 1.393(4)
C17 C18 1.379(4)
C17 H17A 0.9300
C18 C19 1.371(5)
C18 H18A 0.9300
C19 C20 1.384(5)
C19 H19A 0.9300
C20 C21 1.392(4)
C20 H20A 0.9300
C21 C22 1.503(4)
C22 C23 1.483(4)
C23 C24 1.383(4)
C23 C28 1.385(4)
C24 C25 1.387(5)
C24 H24A 0.9300
C25 C26 1.373(6)
C25 H25A 0.9300
C26 C27 1.352(6)
C26 H26A 0.9300
C27 C28 1.385(5)
C27 H27A 0.9300
C28 H28A 0.9300
C29 C30 1.387(5)
C29 H29A 0.9300
C30 C31 1.357(6)
C30 H30A 0.9300
C31 C32 1.355(6)
C31 H31A 0.9300
C32 C33 1.390(4)
C32 H32A 0.9300
C33 C34 1.480(4)
C34 C35 1.380(4)
C35 C36 1.365(6)
C35 H35A 0.9300
C36 C37 1.359(6)
C36 H36A 0.9300
C37 C38 1.370(5)
C37 H37A 0.9300
C38 H38A 0.9300

loop_
_geom_torsion_atom_site_label_1
_geom_torsion_atom_site_label_2
_geom_torsion_atom_site_label_3
_geom_torsion_atom_site_label_4
_geom_torsion
O2 Cd1 O1 C1 0.83(14)
N2 Cd1 O1 C1 -128.52(15)
N1 Cd1 O1 C1 -62.98(18)
O4 Cd1 O1 C1 129.25(14)
O5 Cd1 O1 C1 77.51(16)
C15 Cd1 O1 C1 107.95(15)
N2 Cd1 O2 C1 65.82(19)
N1 Cd1 O2 C1 137.80(17)
O4 Cd1 O2 C1 -74.02(18)
O5 Cd1 O2 C1 -130.59(16)
O1 Cd1 O2 C1 -0.83(14)
C15 Cd1 O2 C1 -106.22(16)
O2 Cd1 O4 C15 -83.60(16)
N2 Cd1 O4 C15 130.12(15)
N1 Cd1 O4 C15 54.51(18)
O5 Cd1 O4 C15 -3.89(14)
O1 Cd1 O4 C15 -136.88(14)
C1 Cd1 O4 C15 -113.40(15)
O2 Cd1 O5 C15 129.24(16)
N2 Cd1 O5 C15 -69.7(2)
N1 Cd1 O5 C15 -134.15(17)
O4 Cd1 O5 C15 3.91(14)
O1 Cd1 O5 C15 73.61(18)
C1 Cd1 O5 C15 105.13(17)
O2 Cd1 N1 C29 56.9(3)
N2 Cd1 N1 C29 179.2(3)
O4 Cd1 N1 C29 -90.1(3)
O5 Cd1 N1 C29 -45.1(3)
O1 Cd1 N1 C29 105.4(3)
C15 Cd1 N1 C29 -66.0(3)
C1 Cd1 N1 C29 77.6(3)
O2 Cd1 N1 C33 -129.9(2)
N2 Cd1 N1 C33 -7.61(19)
O4 Cd1 N1 C33 83.1(2)
O5 Cd1 N1 C33 128.1(2)
O1 Cd1 N1 C33 -81.4(2)
C15 Cd1 N1 C33 107.2(2)
C1 Cd1 N1 C33 -109.2(2)
O2 Cd1 N2 C38 -86.7(3)
N1 Cd1 N2 C38 -172.4(3)
O4 Cd1 N2 C38 60.9(3)
O5 Cd1 N2 C38 115.4(3)
O1 Cd1 N2 C38 -37.1(3)
C15 Cd1 N2 C38 85.3(3)
C1 Cd1 N2 C38 -59.8(3)
O2 Cd1 N2 C34 88.4(2)
N1 Cd1 N2 C34 2.7(2)
O4 Cd1 N2 C34 -123.9(2)
O5 Cd1 N2 C34 -69.5(2)
O1 Cd1 N2 C34 138.1(2)
C15 Cd1 N2 C34 -99.6(2)
C1 Cd1 N2 C34 115.3(2)
Cd1 O1 C1 O2 -1.5(3)
Cd1 O1 C1 C2 179.3(2)
Cd1 O2 C1 O1 1.5(3)
Cd1 O2 C1 C2 -179.18(19)
O2 Cd1 C1 O1 -178.5(3)
N2 Cd1 C1 O1 55.44(16)
N1 Cd1 C1 O1 133.25(14)
O4 Cd1 C1 O1 -57.33(16)
O5 Cd1 C1 O1 -120.54(14)
C15 Cd1 C1 O1 -88.16(16)
N2 Cd1 C1 O2 -126.02(17)
N1 Cd1 C1 O2 -48.21(19)
O4 Cd1 C1 O2 121.21(16)
O5 Cd1 C1 O2 57.99(18)
O1 Cd1 C1 O2 178.5(3)
C15 Cd1 C1 O2 90.38(18)
O2 Cd1 C1 C2 14(3)
N2 Cd1 C1 C2 -112(3)
N1 Cd1 C1 C2 -34(3)
O4 Cd1 C1 C2 135(3)
O5 Cd1 C1 C2 72(3)
O1 Cd1 C1 C2 -167(3)
C15 Cd1 C1 C2 104(3)
O1 C1 C2 C3 166.3(2)
O2 C1 C2 C3 -13.0(4)
Cd1 C1 C2 C3 -27(4)
O1 C1 C2 C7 -11.0(4)
O2 C1 C2 C7 169.7(2)
Cd1 C1 C2 C7 156(3)
C7 C2 C3 C4 0.2(4)
C1 C2 C3 C4 -177.1(3)
C2 C3 C4 C5 1.0(5)
C3 C4 C5 C6 -1.1(5)
C4 C5 C6 C7 0.0(5)
C5 C6 C7 C2 1.2(4)
C5 C6 C7 C8 -178.9(3)
C3 C2 C7 C6 -1.4(4)
C1 C2 C7 C6 175.9(2)
C3 C2 C7 C8 178.8(3)
C1 C2 C7 C8 -3.9(4)
C6 C7 C8 O3 -64.9(3)
C2 C7 C8 O3 114.9(3)
C6 C7 C8 C9 106.2(8)
C2 C7 C8 C9 -74.0(8)
C6 C7 C8 C9' 111.6(7)
C2 C7 C8 C9' -68.6(8)
O3 C8 C9 C10 1.1(10)
C7 C8 C9 C10 -169.9(5)
C9' C8 C9 C10 114(12)
O3 C8 C9 C14 -173.8(6)
C7 C8 C9 C14 15.2(11)
C9' C8 C9 C14 -60(11)
C14 C9 C10 C11 0.0
C8 C9 C10 C11 -175.2(11)
C9 C10 C11 C12 0.0
C10 C11 C12 C13 0.0
C11 C12 C13 C14 0.0
C12 C13 C14 C9 0.0
C10 C9 C14 C13 0.0
C8 C9 C14 C13 174.6(13)
O3 C8 C9' C10' -0.8(12)
C9 C8 C9' C10' -70(11)
C7 C8 C9' C10' -177.2(6)
O3 C8 C9' C14' 179.3(4)
C9 C8 C9' C14' 110(12)
C7 C8 C9' C14' 2.9(9)
C14' C9' C10' C11' 0.0
C8 C9' C10' C11' -179.9(11)
C9' C10' C11' C12' 0.0
C10' C11' C12' C13' 0.0
C11' C12' C13' C14' 0.0
C12' C13' C14' C9' 0.0
C10' C9' C14' C13' 0.0
C8 C9' C14' C13' 179.9(11)
Cd1 O5 C15 O4 -7.1(3)
Cd1 O5 C15 C16 172.2(2)
Cd1 O4 C15 O5 7.2(3)
Cd1 O4 C15 C16 -172.17(19)
O2 Cd1 C15 O5 -59.30(18)
N2 Cd1 C15 O5 128.35(17)
N1 Cd1 C15 O5 49.50(18)
O4 Cd1 C15 O5 -173.1(3)
O1 Cd1 C15 O5 -123.48(16)
C1 Cd1 C15 O5 -91.64(18)
O2 Cd1 C15 O4 113.82(14)
N2 Cd1 C15 O4 -58.54(17)
N1 Cd1 C15 O4 -137.38(15)
O5 Cd1 C15 O4 173.1(3)
O1 Cd1 C15 O4 49.64(16)
C1 Cd1 C15 O4 81.48(16)
O2 Cd1 C15 C16 -157.0(15)
N2 Cd1 C15 C16 30.7(15)
N1 Cd1 C15 C16 -48.2(15)
O4 Cd1 C15 C16 89.2(15)
O5 Cd1 C15 C16 -97.7(15)
O1 Cd1 C15 C16 138.9(15)
C1 Cd1 C15 C16 170.7(15)
O5 C15 C16 C17 29.0(4)
O4 C15 C16 C17 -151.6(2)
Cd1 C15 C16 C17 122.9(14)
O5 C15 C16 C21 -152.6(3)
O4 C15 C16 C21 26.7(4)
Cd1 C15 C16 C21 -58.7(16)
C21 C16 C17 C18 0.5(4)
C15 C16 C17 C18 178.8(3)
C16 C17 C18 C19 -1.3(5)
C17 C18 C19 C20 0.7(5)
C18 C19 C20 C21 0.7(5)
C19 C20 C21 C16 -1.6(4)
C19 C20 C21 C22 176.4(3)
C17 C16 C21 C20 1.0(4)
C15 C16 C21 C20 -177.3(2)
C17 C16 C21 C22 -176.9(2)
C15 C16 C21 C22 4.8(4)
C20 C21 C22 O6 57.5(3)
C16 C21 C22 O6 -124.6(3)
C20 C21 C22 C23 -118.7(3)
C16 C21 C22 C23 59.2(3)
O6 C22 C23 C24 13.6(4)
C21 C22 C23 C24 -170.2(3)
O6 C22 C23 C28 -165.9(3)
C21 C22 C23 C28 10.2(4)
C28 C23 C24 C25 -1.6(5)
C22 C23 C24 C25 178.9(3)
C23 C24 C25 C26 0.9(6)
C24 C25 C26 C27 0.0(6)
C25 C26 C27 C28 -0.2(6)
C24 C23 C28 C27 1.3(5)
C22 C23 C28 C27 -179.1(3)
C26 C27 C28 C23 -0.5(6)
C33 N1 C29 C30 -0.1(5)
Cd1 N1 C29 C30 173.0(3)
N1 C29 C30 C31 -2.5(6)
C29 C30 C31 C32 2.7(7)
C30 C31 C32 C33 -0.5(6)
C29 N1 C33 C32 2.4(4)
Cd1 N1 C33 C32 -171.1(2)
C29 N1 C33 C34 -175.1(3)
Cd1 N1 C33 C34 11.3(3)
C31 C32 C33 N1 -2.2(5)
C31 C32 C33 C34 175.2(3)
C38 N2 C34 C35 -0.2(5)
Cd1 N2 C34 C35 -175.6(3)
C38 N2 C34 C33 177.3(3)
Cd1 N2 C34 C33 1.9(3)
N1 C33 C34 N2 -8.9(4)
C32 C33 C34 N2 173.6(3)
N1 C33 C34 C35 168.6(3)
C32 C33 C34 C35 -8.9(5)
N2 C34 C35 C36 1.7(6)
C33 C34 C35 C36 -175.7(4)
C34 C35 C36 C37 -2.2(7)
C35 C36 C37 C38 1.3(7)
C34 N2 C38 C37 -0.8(6)
Cd1 N2 C38 C37 174.3(3)
C36 C37 C38 N2 0.3(7)
